data_4038131
loop_
_publ_author_name
'G\'orski, Krzysztof'
'Mech-Piskorz, Justyna'
'Le\'sniewska, Barbara'
'Pietraszkiewicz, Oksana'
'Pietraszkiewicz, Marek'

_publ_section_title
;
 Toward Soluble 5,10-Diheterotruxenes: Synthesis and Reactivity of
 5,10-Dioxatruxenes, 5,10-Dithiatruxenes, and 5,10-Diazatruxenes.
;
_journal_issue 7
_journal_name_full 'The Journal of organic chemistry'
_journal_page_first 4672
_journal_page_last 4681
_journal_paper_doi 10.1021/acs.joc.9b03387
_journal_volume 85
_journal_year 2020
_chemical_formula_moiety 'C25 H12 O S2'
_chemical_formula_sum 'C25 H12 O S2'
_chemical_formula_weight 392.47
_space_group_crystal_system monoclinic
_space_group_IT_number 15
_space_group_name_Hall '-C 2yc'
_space_group_name_H-M_alt 'C 1 2/c 1'
_atom_sites_solution_hydrogens geom
_atom_sites_solution_primary direct
_audit_creation_method SHELXL-2018/3
_cell_angle_alpha 90
_cell_angle_beta 105.547(5)
_cell_angle_gamma 90
_cell_formula_units_Z 8
_cell_length_a 25.198(2)
_cell_length_b 8.1409(3)
_cell_length_c 17.1786(8)
_cell_measurement_reflns_used 2126
_cell_measurement_temperature 100.0(1)
_cell_measurement_theta_max 71.8420
_cell_measurement_theta_min 5.3430
_cell_volume 3395.0(3)
_computing_structure_refinement 'SHELXL-2018/3 (Sheldrick, 2018)'
_diffrn_ambient_temperature 100.0(1)
_diffrn_detector 'CCD plate'
_diffrn_detector_area_resol_mean 16.2974
_diffrn_detector_type Eos
_diffrn_measured_fraction_theta_full 0.984
_diffrn_measured_fraction_theta_max 0.984
_diffrn_measurement_device 'four-circle diffractometer'
_diffrn_measurement_device_type 'SuperNova, Dual, Cu at home/near, Eos'
_diffrn_radiation_monochromator mirror
_diffrn_radiation_probe x-ray
_diffrn_radiation_type CuK\a
_diffrn_radiation_wavelength 1.54184
_diffrn_reflns_av_R_equivalents 0.0235
_diffrn_reflns_av_unetI/netI 0.0495
_diffrn_reflns_Laue_measured_fraction_full 0.984
_diffrn_reflns_Laue_measured_fraction_max 0.984
_diffrn_reflns_limit_h_max 29
_diffrn_reflns_limit_h_min -29
_diffrn_reflns_limit_k_max 4
_diffrn_reflns_limit_k_min -9
_diffrn_reflns_limit_l_max 20
_diffrn_reflns_limit_l_min -20
_diffrn_reflns_number 4991
_diffrn_reflns_point_group_measured_fraction_full 0.984
_diffrn_reflns_point_group_measured_fraction_max 0.984
_diffrn_reflns_theta_full 65.063
_diffrn_reflns_theta_max 65.063
_diffrn_reflns_theta_min 6.116
_diffrn_source 'micro-focus sealed X-ray tube'
_diffrn_source_type 'SuperNova (Cu) X-ray Source'
_exptl_absorpt_coefficient_mu 2.945
_exptl_absorpt_correction_T_max 1.00000
_exptl_absorpt_correction_T_min 0.32171
_exptl_absorpt_correction_type multi-scan
_exptl_absorpt_process_details
;
CrysAlisPro 1.171.39.46 (Rigaku Oxford Diffraction, 2018)
Empirical absorption correction using spherical harmonics,
 implemented in SCALE3 ABSPACK scaling algorithm.
;
_exptl_crystal_colour orange
_exptl_crystal_density_diffrn 1.536
_exptl_crystal_description needle
_exptl_crystal_F_000 1616
_exptl_crystal_size_max 0.250
_exptl_crystal_size_mid 0.050
_exptl_crystal_size_min 0.030
_refine_diff_density_max 1.428
_refine_diff_density_min -0.594
_refine_diff_density_rms 0.089
_refine_ls_extinction_method none
_refine_ls_goodness_of_fit_ref 1.038
_refine_ls_hydrogen_treatment constr
_refine_ls_matrix_type full
_refine_ls_number_parameters 476
_refine_ls_number_reflns 2861
_refine_ls_number_restraints 599
_refine_ls_restrained_S_all 0.958
_refine_ls_R_factor_all 0.1119
_refine_ls_R_factor_gt 0.0936
_refine_ls_shift/su_max 0.000
_refine_ls_shift/su_mean 0.000
_refine_ls_structure_factor_coef Fsqd
_refine_ls_weighting_details 'w=1/[\s^2^(Fo^2^)+(0.1553P)^2^+22.9708P] where P=(Fo^2^+2Fc^2^)/3'
_refine_ls_weighting_scheme calc
_refine_ls_wR_factor_gt 0.2509
_refine_ls_wR_factor_ref 0.2654
_reflns_Friedel_coverage 0.000
_reflns_number_gt 2334
_reflns_number_total 2908
_reflns_threshold_expression 'I > 2\s(I)'
_cod_data_source_file jo9b03387_si_001.cif
_cod_data_source_block jm_ssco_3
_cod_depositor_comments 'Adding full bibliography for 4038128--4038135.cif.'
_cod_original_sg_symbol_H-M 'C 2/c'
_cod_database_code 4038131
_shelx_shelxl_version_number 2018/3
_shelx_space_group_comment
;
The symmetry employed for this shelxl refinement is uniquely defined
by the following loop, which should always be used as a source of
symmetry information in preference to the above space-group names.
They are only intended as comments.
;
_shelx_estimated_absorpt_t_min 0.526
_shelx_estimated_absorpt_t_max 0.917

loop_
_space_group_symop_operation_xyz
'x, y, z'
'-x, y, -z+1/2'
'x+1/2, y+1/2, z'
'-x+1/2, y+1/2, -z+1/2'
'-x, -y, -z'
'x, -y, z-1/2'
'-x+1/2, -y+1/2, -z'
'x+1/2, -y+1/2, z-1/2'

loop_
_atom_site_label
_atom_site_type_symbol
_atom_site_fract_x
_atom_site_fract_y
_atom_site_fract_z
_atom_site_U_iso_or_equiv
_atom_site_adp_type
_atom_site_occupancy
_atom_site_site_symmetry_order
_atom_site_calc_flag
_atom_site_refinement_flags_posn
_atom_site_refinement_flags_adp
_atom_site_refinement_flags_occupancy
_atom_site_disorder_assembly
_atom_site_disorder_group
C1A C 0.03922(18) 0.1631(5) 0.0831(2) 0.0281(6) Uani 0.766(4) 1 d G U P A 1
C2A C 0.00068(11) 0.2281(6) 0.0167(3) 0.0267(6) Uani 0.766(4) 1 d G U P A 1
C9A C 0.01806(15) 0.3156(5) -0.0415(2) 0.0263(6) Uani 0.766(4) 1 d G U P A 1
C10A C 0.07398(17) 0.3381(5) -0.0332(2) 0.0261(6) Uani 0.766(4) 1 d G U P A 1
C18A C 0.11253(11) 0.2732(6) 0.0333(3) 0.0266(6) Uani 0.766(4) 1 d DG U P A 1
C19A C 0.09515(16) 0.1857(5) 0.0914(2) 0.0273(6) Uani 0.766(4) 1 d G U P A 1
C3A C -0.0608(3) 0.2205(8) -0.0050(4) 0.0266(6) Uani 0.766(4) 1 d . U P A 1
C4A C -0.0969(3) 0.1514(8) 0.0342(4) 0.0268(7) Uani 0.766(4) 1 d . U P A 1
H4A H -0.083098 0.094511 0.083787 0.032 Uiso 0.766(4) 1 calc R U P A 1
C5A C -0.1531(3) 0.1660(9) 0.0005(4) 0.0274(7) Uani 0.766(4) 1 d . U P A 1
H5A H -0.177676 0.118301 0.027343 0.033 Uiso 0.766(4) 1 calc R U P A 1
C6A C -0.1746(3) 0.2506(10) -0.0734(4) 0.0276(7) Uani 0.766(4) 1 d . U P A 1
H6A H -0.213381 0.259240 -0.095285 0.033 Uiso 0.766(4) 1 calc R U P A 1
C7A C -0.1395(3) 0.3210(9) -0.1137(4) 0.0274(7) Uani 0.766(4) 1 d . U P A 1
H7A H -0.153223 0.377944 -0.163274 0.033 Uiso 0.766(4) 1 calc R U P A 1
C8A C -0.0828(3) 0.3044(8) -0.0782(4) 0.0267(6) Uani 0.766(4) 1 d . U P A 1
C11A C 0.1015(3) 0.4252(8) -0.0874(4) 0.0264(6) Uani 0.766(4) 1 d . U P A 1
C12A C 0.0818(3) 0.5092(8) -0.1599(4) 0.0268(7) Uani 0.766(4) 1 d . U P A 1
H12A H 0.043353 0.518853 -0.184366 0.032 Uiso 0.766(4) 1 calc R U P A 1
C13A C 0.1201(3) 0.5791(8) -0.1958(4) 0.0272(7) Uani 0.766(4) 1 d . U P A 1
H13A H 0.106912 0.634742 -0.245837 0.033 Uiso 0.766(4) 1 calc R U P A 1
C14A C 0.1763(3) 0.5705(9) -0.1614(4) 0.0272(7) Uani 0.766(4) 1 d . U P A 1
H14A H 0.200795 0.622044 -0.187344 0.033 Uiso 0.766(4) 1 calc R U P A 1
C15A C 0.1973(3) 0.4865(8) -0.0888(4) 0.0271(7) Uani 0.766(4) 1 d . U P A 1
H15A H 0.235780 0.477233 -0.064615 0.033 Uiso 0.766(4) 1 calc R U P A 1
C16A C 0.1583(3) 0.4163(8) -0.0533(4) 0.0268(6) Uani 0.766(4) 1 d D U P A 1
C20A C 0.1289(3) 0.1013(8) 0.1663(4) 0.0286(6) Uani 0.766(4) 1 d . U P A 1
C21A C 0.1855(3) 0.0887(8) 0.1997(4) 0.0295(7) Uani 0.766(4) 1 d . U P A 1
H21A H 0.210335 0.140394 0.174460 0.035 Uiso 0.766(4) 1 calc R U P A 1
C22A C 0.2049(3) -0.0001(9) 0.2700(4) 0.0304(7) Uani 0.766(4) 1 d . U P A 1
H22A H 0.243559 -0.007340 0.293340 0.037 Uiso 0.766(4) 1 calc R U P A 1
C23A C 0.1692(3) -0.0804(10) 0.3083(4) 0.0309(7) Uani 0.766(4) 1 d . U P A 1
H23A H 0.183902 -0.142338 0.356098 0.037 Uiso 0.766(4) 1 calc R U P A 1
C24A C 0.1132(3) -0.0689(9) 0.2764(4) 0.0308(7) Uani 0.766(4) 1 d . U P A 1
H24A H 0.088690 -0.122583 0.301535 0.037 Uiso 0.766(4) 1 calc R U P A 1
C25A C 0.0930(3) 0.0248(9) 0.2054(4) 0.0300(6) Uani 0.766(4) 1 d . U P A 1
S1A S 0.02355(7) 0.05070(19) 0.16007(10) 0.0315(5) Uani 0.766(4) 1 d . U P A 1
C17A C 0.1677(5) 0.3214(16) 0.0242(7) 0.0273(7) Uani 0.528(8) 1 d D U P A 1
S2A S -0.0350(3) 0.3877(7) -0.1248(3) 0.0262(6) Uani 0.528(8) 1 d . U P A 1
O1A O 0.2115(3) 0.2995(8) 0.0700(4) 0.0316(10) Uani 0.528(8) 1 d D U P A 1
C1B C 0.0354(7) 0.333(2) -0.0486(8) 0.0438(14) Uani 0.234(4) 1 d G U P A 2
C2B C -0.0008(5) 0.260(2) -0.0105(11) 0.0438(14) Uani 0.234(4) 1 d G U P A 2
C9B C 0.0194(7) 0.177(2) 0.0619(11) 0.0437(14) Uani 0.234(4) 1 d G U P A 2
C10B C 0.0759(8) 0.166(2) 0.0963(8) 0.0433(14) Uani 0.234(4) 1 d G U P A 2
C18B C 0.1121(5) 0.238(2) 0.0581(10) 0.0433(14) Uani 0.234(4) 1 d DG U P A 2
C19B C 0.0919(7) 0.322(2) -0.0143(10) 0.0435(14) Uani 0.234(4) 1 d G U P A 2
S1B S 0.0223(3) 0.4427(7) -0.1405(4) 0.0444(14) Uani 0.234(4) 1 d . U P A 2
C17B C 0.1668(7) 0.202(3) 0.1160(12) 0.0433(14) Uani 0.184(4) 1 d D U P A 2
S2B S -0.0377(4) 0.1045(10) 0.0971(4) 0.0442(14) Uani 0.184(4) 1 d . U P A 2
O1B O 0.2118(6) 0.245(3) 0.1165(13) 0.0440(17) Uani 0.184(4) 1 d D U P A 2
C3B C -0.0612(6) 0.264(3) -0.0375(13) 0.0441(14) Uani 0.234(4) 1 d G U P A 2
C4B C -0.0972(8) 0.332(2) -0.1055(11) 0.0442(15) Uani 0.234(4) 1 d G U P A 2
H4B H -0.083167 0.388637 -0.144183 0.053 Uiso 0.234(4) 1 calc R U P A 2
C5B C -0.1538(8) 0.319(3) -0.1170(10) 0.0444(15) Uani 0.234(4) 1 d G U P A 2
H5B H -0.178384 0.365678 -0.163434 0.053 Uiso 0.234(4) 1 calc R U P A 2
C6B C -0.1744(6) 0.236(3) -0.0604(12) 0.0444(15) Uani 0.234(4) 1 d G U P A 2
H6B H -0.213008 0.227064 -0.068209 0.053 Uiso 0.234(4) 1 calc R U P A 2
C7B C -0.1384(9) 0.168(3) 0.0076(10) 0.0444(15) Uani 0.234(4) 1 d G U P A 2
H7B H -0.152414 0.111407 0.046269 0.053 Uiso 0.234(4) 1 calc R U P A 2
C8B C -0.0818(8) 0.181(2) 0.0190(10) 0.0443(14) Uani 0.234(4) 1 d G U P A 2
C11B C 0.1075(8) 0.081(2) 0.1716(8) 0.0433(14) Uani 0.234(4) 1 d G U P A 2
C12B C 0.0856(6) -0.008(3) 0.2247(11) 0.0433(15) Uani 0.234(4) 1 d G U P A 2
H12B H 0.046769 -0.019738 0.214305 0.052 Uiso 0.234(4) 1 calc R U P A 2
C13B C 0.1203(8) -0.080(3) 0.2930(10) 0.0435(15) Uani 0.234(4) 1 d G U P A 2
H13B H 0.105265 -0.140158 0.329307 0.052 Uiso 0.234(4) 1 calc R U P A 2
C14B C 0.1770(8) -0.062(3) 0.3082(10) 0.0436(16) Uani 0.234(4) 1 d G U P A 2
H14B H 0.200792 -0.111176 0.354928 0.052 Uiso 0.234(4) 1 calc R U P A 2
C15B C 0.1990(6) 0.026(3) 0.2551(12) 0.0435(15) Uani 0.234(4) 1 d G U P A 2
H15B H 0.237824 0.038224 0.265548 0.052 Uiso 0.234(4) 1 calc R U P A 2
C16B C 0.1643(9) 0.098(2) 0.1868(10) 0.0434(15) Uani 0.234(4) 1 d DG U P A 2
C20B C 0.1218(9) 0.406(2) -0.0648(10) 0.0438(14) Uani 0.234(4) 1 d G U P A 2
C21B C 0.1786(8) 0.419(2) -0.0513(9) 0.0438(15) Uani 0.234(4) 1 d G U P A 2
H21B H 0.202441 0.370353 -0.004522 0.053 Uiso 0.234(4) 1 calc R U P A 2
C22B C 0.2005(6) 0.502(3) -0.1062(11) 0.0440(15) Uani 0.234(4) 1 d G U P A 2
H22B H 0.239277 0.510568 -0.096949 0.053 Uiso 0.234(4) 1 calc R U P A 2
C23B C 0.1656(8) 0.573(3) -0.1746(10) 0.0441(15) Uani 0.234(4) 1 d G U P A 2
H23B H 0.180555 0.629655 -0.212143 0.053 Uiso 0.234(4) 1 calc R U P A 2
C24B C 0.1088(7) 0.560(3) -0.1881(10) 0.0442(15) Uani 0.234(4) 1 d G U P A 2
H24B H 0.084997 0.608524 -0.234910 0.053 Uiso 0.234(4) 1 calc R U P A 2
C25B C 0.0870(6) 0.477(3) -0.1332(12) 0.0442(14) Uani 0.234(4) 1 d G U P A 2
C17C C -0.0378(16) 0.384(6) -0.106(2) 0.042(11) Uani 0.288(7) 1 d . U P B 3
S2C S 0.18198(17) 0.3020(6) 0.0360(3) 0.0224(16) Uani 0.288(7) 1 d . U P B 3
O1C O -0.0347(6) 0.446(3) -0.1525(15) 0.061(6) Uani 0.288(7) 1 d . . P B 3

loop_
_atom_site_aniso_label
_atom_site_aniso_U_11
_atom_site_aniso_U_22
_atom_site_aniso_U_33
_atom_site_aniso_U_23
_atom_site_aniso_U_13
_atom_site_aniso_U_12
C1A 0.0383(9) 0.0163(9) 0.0316(9) -0.0025(7) 0.0130(7) -0.0005(7)
C2A 0.0364(9) 0.0143(10) 0.0314(9) -0.0039(7) 0.0129(7) -0.0008(8)
C9A 0.0363(9) 0.0134(10) 0.0308(10) -0.0037(7) 0.0120(7) -0.0007(8)
C10A 0.0368(9) 0.0130(10) 0.0304(10) -0.0027(8) 0.0121(8) -0.0009(8)
C18A 0.0373(9) 0.0139(10) 0.0305(10) -0.0026(8) 0.0120(7) -0.0003(8)
C19A 0.0382(9) 0.0152(10) 0.0304(9) -0.0026(7) 0.0124(7) 0.0003(8)
C3A 0.0361(9) 0.0139(10) 0.0319(10) -0.0044(8) 0.0127(8) -0.0007(8)
C4A 0.0353(11) 0.0140(12) 0.0329(12) -0.0046(10) 0.0125(9) -0.0008(10)
C5A 0.0353(11) 0.0146(13) 0.0337(13) -0.0050(10) 0.0119(10) -0.0008(11)
C6A 0.0352(11) 0.0149(13) 0.0339(13) -0.0049(11) 0.0118(10) -0.0005(11)
C7A 0.0356(10) 0.0148(12) 0.0334(12) -0.0051(10) 0.0121(9) -0.0003(10)
C8A 0.0359(10) 0.0139(11) 0.0322(10) -0.0045(8) 0.0124(8) -0.0006(9)
C11A 0.0372(10) 0.0127(11) 0.0309(11) -0.0021(8) 0.0119(8) -0.0014(9)
C12A 0.0377(12) 0.0130(12) 0.0314(12) -0.0015(9) 0.0119(9) -0.0024(10)
C13A 0.0382(13) 0.0131(13) 0.0319(13) -0.0014(10) 0.0121(10) -0.0030(11)
C14A 0.0381(13) 0.0131(13) 0.0322(13) -0.0015(10) 0.0128(11) -0.0026(11)
C15A 0.0378(12) 0.0132(12) 0.0322(13) -0.0016(10) 0.0126(10) -0.0018(10)
C16A 0.0375(10) 0.0133(11) 0.0314(11) -0.0017(9) 0.0122(8) -0.0013(9)
C20A 0.0402(9) 0.0166(10) 0.0308(10) -0.0017(8) 0.0126(8) 0.0006(8)
C21A 0.0409(10) 0.0175(12) 0.0312(12) -0.0010(10) 0.0117(9) 0.0009(10)
C22A 0.0424(11) 0.0181(13) 0.0318(13) -0.0002(10) 0.0116(10) 0.0010(11)
C23A 0.0435(12) 0.0184(13) 0.0321(12) 0.0000(10) 0.0122(10) 0.0007(11)
C24A 0.0432(11) 0.0185(12) 0.0325(12) -0.0002(9) 0.0131(9) 0.0003(10)
C25A 0.0417(9) 0.0182(10) 0.0322(10) -0.0008(7) 0.0134(8) 0.0003(8)
S1A 0.0416(8) 0.0209(8) 0.0340(7) -0.0006(5) 0.0139(5) -0.0008(5)
C17A 0.0375(10) 0.0142(12) 0.0315(11) -0.0014(9) 0.0116(9) -0.0009(10)
S2A 0.0359(10) 0.0133(10) 0.0312(10) -0.0039(8) 0.0118(8) -0.0010(8)
O1A 0.0384(13) 0.020(2) 0.0361(18) 0.0025(16) 0.0095(15) -0.0016(17)
C1B 0.067(2) 0.028(2) 0.036(2) -0.0024(15) 0.0135(16) 0.0028(17)
C2B 0.067(2) 0.028(2) 0.036(2) -0.0026(15) 0.0134(16) 0.0030(17)
C9B 0.067(2) 0.028(2) 0.036(2) -0.0026(15) 0.0137(16) 0.0031(17)
C10B 0.067(2) 0.028(2) 0.035(2) -0.0027(15) 0.0138(16) 0.0034(17)
C18B 0.067(2) 0.028(2) 0.035(2) -0.0029(15) 0.0138(16) 0.0033(17)
C19B 0.067(2) 0.028(2) 0.036(2) -0.0025(15) 0.0138(16) 0.0029(17)
S1B 0.067(2) 0.029(2) 0.036(2) -0.0020(15) 0.0133(16) 0.0022(17)
C17B 0.067(2) 0.027(2) 0.035(2) -0.0031(17) 0.0137(17) 0.0038(19)
S2B 0.067(2) 0.029(2) 0.037(2) -0.0026(15) 0.0137(16) 0.0030(17)
O1B 0.067(2) 0.028(3) 0.036(3) -0.002(2) 0.013(2) 0.004(3)
C3B 0.066(2) 0.029(2) 0.037(2) -0.0028(16) 0.0134(17) 0.0031(18)
C4B 0.066(2) 0.029(2) 0.037(2) -0.0029(18) 0.0133(18) 0.003(2)
C5B 0.066(2) 0.029(3) 0.037(2) -0.0030(19) 0.0133(19) 0.003(2)
C6B 0.066(2) 0.029(3) 0.038(2) -0.0030(19) 0.0135(18) 0.003(2)
C7B 0.066(2) 0.029(2) 0.037(2) -0.0029(18) 0.0135(18) 0.003(2)
C8B 0.066(2) 0.029(2) 0.037(2) -0.0028(16) 0.0136(17) 0.0030(18)
C11B 0.068(2) 0.027(2) 0.035(2) -0.0030(16) 0.0136(17) 0.0038(18)
C12B 0.068(3) 0.027(2) 0.035(2) -0.0029(17) 0.0135(18) 0.004(2)
C13B 0.068(3) 0.027(3) 0.035(2) -0.0029(18) 0.0133(19) 0.004(2)
C14B 0.068(3) 0.027(3) 0.035(2) -0.0029(18) 0.0132(19) 0.004(2)
C15B 0.068(3) 0.027(3) 0.035(2) -0.0030(18) 0.0134(18) 0.004(2)
C16B 0.068(2) 0.027(2) 0.035(2) -0.0031(17) 0.0135(17) 0.0039(19)
C20B 0.067(2) 0.028(2) 0.036(2) -0.0023(16) 0.0138(17) 0.0025(18)
C21B 0.067(2) 0.028(2) 0.036(2) -0.0022(18) 0.0139(18) 0.0024(19)
C22B 0.067(2) 0.029(2) 0.036(2) -0.0020(19) 0.0139(18) 0.002(2)
C23B 0.068(3) 0.029(2) 0.036(2) -0.0020(18) 0.0138(18) 0.002(2)
C24B 0.068(2) 0.029(2) 0.036(2) -0.0021(17) 0.0136(18) 0.0023(19)
C25B 0.067(2) 0.029(2) 0.036(2) -0.0021(16) 0.0136(17) 0.0023(18)
C17C 0.018(10) 0.041(15) 0.07(2) -0.017(16) 0.006(13) 0.003(9)
S2C 0.021(2) 0.019(2) 0.024(2) 0.0007(13) 0.0015(16) -0.0011(14)
O1C 0.018(7) 0.070(16) 0.082(15) -0.027(12) -0.006(8) -0.011(8)

loop_
_atom_type_symbol
_atom_type_description
_atom_type_scat_dispersion_real
_atom_type_scat_dispersion_imag
_atom_type_scat_source
C C 0.0181 0.0091 'International Tables Vol C Tables 4.2.6.8 and 6.1.1.4'
H H 0.0000 0.0000 'International Tables Vol C Tables 4.2.6.8 and 6.1.1.4'
O O 0.0492 0.0322 'International Tables Vol C Tables 4.2.6.8 and 6.1.1.4'
S S 0.3331 0.5567 'International Tables Vol C Tables 4.2.6.8 and 6.1.1.4'

loop_
_geom_angle_atom_site_label_1
_geom_angle_atom_site_label_2
_geom_angle_atom_site_label_3
_geom_angle
_geom_angle_site_symmetry_1
_geom_angle_site_symmetry_3
_geom_angle_publ_flag
C2A C1A C19A 120.0 . . ?
C2A C1A S1A 125.0(3) . . ?
C19A C1A S1A 115.0(3) . . ?
C1A C2A C9A 120.0 . . ?
C1A C2A C3A 129.7(4) . . ?
C9A C2A C3A 110.3(4) . . ?
C2A C9A C10A 120.0 . . ?
C2A C9A S2A 115.8(3) . . ?
C10A C9A S2A 124.2(3) . . ?
C18A C10A C9A 120.0 . . ?
C18A C10A C11A 110.9(4) . . ?
C9A C10A C11A 129.1(4) . . ?
C10A C18A C19A 120.0 . . ?
C10A C18A C17A 106.3(6) . . ?
C19A C18A C17A 133.7(6) . . ?
C18A C19A C1A 120.0 . . ?
C18A C19A C20A 129.3(4) . . ?
C1A C19A C20A 110.7(4) . . ?
C4A C3A C8A 118.6(6) . . ?
C4A C3A C2A 131.8(6) . . ?
C8A C3A C2A 109.6(6) . . ?
C5A C4A C3A 119.5(6) . . ?
C5A C4A H4A 120.3 . . ?
C3A C4A H4A 120.3 . . ?
C4A C5A C6A 121.4(6) . . ?
C4A C5A H5A 119.3 . . ?
C6A C5A H5A 119.3 . . ?
C7A C6A C5A 120.3(6) . . ?
C7A C6A H6A 119.9 . . ?
C5A C6A H6A 119.9 . . ?
C6A C7A C8A 117.1(6) . . ?
C6A C7A H7A 121.4 . . ?
C8A C7A H7A 121.4 . . ?
C7A C8A C3A 123.1(6) . . ?
C7A C8A S2A 120.6(6) . . ?
C3A C8A S2A 116.2(6) . . ?
C12A C11A C16A 118.8(6) . . ?
C12A C11A C10A 133.1(6) . . ?
C16A C11A C10A 108.1(6) . . ?
C11A C12A C13A 118.2(6) . . ?
C11A C12A H12A 120.9 . . ?
C13A C12A H12A 120.9 . . ?
C14A C13A C12A 122.7(6) . . ?
C14A C13A H13A 118.6 . . ?
C12A C13A H13A 118.6 . . ?
C13A C14A C15A 120.3(6) . . ?
C13A C14A H14A 119.8 . . ?
C15A C14A H14A 119.8 . . ?
C14A C15A C16A 116.3(6) . . ?
C14A C15A H15A 121.8 . . ?
C16A C15A H15A 121.8 . . ?
C11A C16A C15A 123.6(6) . . ?
C11A C16A C17A 107.5(7) . . ?
C15A C16A C17A 128.9(7) . . ?
C21A C20A C25A 119.3(6) . . ?
C21A C20A C19A 132.0(6) . . ?
C25A C20A C19A 108.7(6) . . ?
C22A C21A C20A 118.9(6) . . ?
C22A C21A H21A 120.5 . . ?
C20A C21A H21A 120.5 . . ?
C21A C22A C23A 122.0(7) . . ?
C21A C22A H22A 119.0 . . ?
C23A C22A H22A 119.0 . . ?
C24A C23A C22A 119.9(6) . . ?
C24A C23A H23A 120.0 . . ?
C22A C23A H23A 120.0 . . ?
C23A C24A C25A 118.4(6) . . ?
C23A C24A H24A 120.8 . . ?
C25A C24A H24A 120.8 . . ?
C20A C25A C24A 121.4(6) . . ?
C20A C25A S1A 115.7(6) . . ?
C24A C25A S1A 122.8(6) . . ?
C25A S1A C1A 89.9(3) . . ?
O1A C17A C18A 128.3(11) . . ?
O1A C17A C16A 124.4(11) . . ?
C18A C17A C16A 107.2(8) . . ?
C8A S2A C9A 88.0(4) . . ?
C2B C1B C19B 120.0 . . ?
C2B C1B S1B 130.3(12) . . ?
C19B C1B S1B 109.7(12) . . ?
C9B C2B C1B 120.0 . . ?
C9B C2B C3B 113.1(16) . . ?
C1B C2B C3B 126.9(16) . . ?
C2B C9B C10B 120.0 . . ?
C2B C9B S2B 109.0(13) . . ?
C10B C9B S2B 130.9(13) . . ?
C18B C10B C9B 120.0 . . ?
C18B C10B C11B 109.8(16) . . ?
C9B C10B C11B 130.2(16) . . ?
C19B C18B C10B 120.0 . . ?
C19B C18B C17B 137.9(15) . . ?
C10B C18B C17B 102.1(15) . . ?
C18B C19B C1B 120.0 . . ?
C18B C19B C20B 129.6(15) . . ?
C1B C19B C20B 110.4(15) . . ?
C25B S1B C1B 94.3(10) . . ?
O1B C17B C18B 131.1(18) . . ?
O1B C17B C16B 114.2(18) . . ?
C18B C17B C16B 114.7(16) . . ?
C8B S2B C9B 91.6(11) . . ?
C4B C3B C8B 120.0 . . ?
C4B C3B C2B 131.4(16) . . ?
C8B C3B C2B 108.6(16) . . ?
C5B C4B C3B 120.0 . . ?
C5B C4B H4B 120.0 . . ?
C3B C4B H4B 120.0 . . ?
C4B C5B C6B 120.0 . . ?
C4B C5B H5B 120.0 . . ?
C6B C5B H5B 120.0 . . ?
C7B C6B C5B 120.0 . . ?
C7B C6B H6B 120.0 . . ?
C5B C6B H6B 120.0 . . ?
C6B C7B C8B 120.0 . . ?
C6B C7B H7B 120.0 . . ?
C8B C7B H7B 120.0 . . ?
C7B C8B C3B 120.0 . . ?
C7B C8B S2B 122.4(14) . . ?
C3B C8B S2B 117.6(15) . . ?
C12B C11B C16B 120.0 . . ?
C12B C11B C10B 126.4(15) . . ?
C16B C11B C10B 113.6(15) . . ?
C11B C12B C13B 120.0 . . ?
C11B C12B H12B 120.0 . . ?
C13B C12B H12B 120.0 . . ?
C14B C13B C12B 120.0 . . ?
C14B C13B H13B 120.0 . . ?
C12B C13B H13B 120.0 . . ?
C13B C14B C15B 120.0 . . ?
C13B C14B H14B 120.0 . . ?
C15B C14B H14B 120.0 . . ?
C14B C15B C16B 120.0 . . ?
C14B C15B H15B 120.0 . . ?
C16B C15B H15B 120.0 . . ?
C15B C16B C11B 120.0 . . ?
C15B C16B C17B 140.2(14) . . ?
C11B C16B C17B 99.8(14) . . ?
C21B C20B C25B 120.0 . . ?
C21B C20B C19B 127.3(15) . . ?
C25B C20B C19B 112.7(15) . . ?
C22B C21B C20B 120.0 . . ?
C22B C21B H21B 120.0 . . ?
C20B C21B H21B 120.0 . . ?
C23B C22B C21B 120.0 . . ?
C23B C22B H22B 120.0 . . ?
C21B C22B H22B 120.0 . . ?
C24B C23B C22B 120.0 . . ?
C24B C23B H23B 120.0 . . ?
C22B C23B H23B 120.0 . . ?
C23B C24B C25B 120.0 . . ?
C23B C24B H24B 120.0 . . ?
C25B C24B H24B 120.0 . . ?
C24B C25B C20B 120.0 . . ?
C24B C25B S1B 127.1(13) . . ?
C20B C25B S1B 112.8(13) . . ?

loop_
_geom_bond_atom_site_label_1
_geom_bond_atom_site_label_2
_geom_bond_distance
_geom_bond_site_symmetry_2
_geom_bond_publ_flag
C1A C2A 1.3900 . ?
C1A C19A 1.3900 . ?
C1A S1A 1.738(3) . ?
C2A C9A 1.3900 . ?
C2A C3A 1.494(7) . ?
C9A C10A 1.3900 . ?
C9A S2A 1.775(6) . ?
C10A C18A 1.3900 . ?
C10A C11A 1.482(7) . ?
C18A C19A 1.3900 . ?
C18A C17A 1.493(12) . ?
C19A C20A 1.505(7) . ?
C3A C4A 1.387(9) . ?
C3A C8A 1.407(9) . ?
C4A C5A 1.384(9) . ?
C4A H4A 0.9500 . ?
C5A C6A 1.417(9) . ?
C5A H5A 0.9500 . ?
C6A C7A 1.386(9) . ?
C6A H6A 0.9500 . ?
C7A C8A 1.402(10) . ?
C7A H7A 0.9500 . ?
C8A S2A 1.752(9) . ?
C11A C12A 1.390(9) . ?
C11A C16A 1.395(9) . ?
C12A C13A 1.397(9) . ?
C12A H12A 0.9500 . ?
C13A C14A 1.384(9) . ?
C13A H13A 0.9500 . ?
C14A C15A 1.396(9) . ?
C14A H14A 0.9500 . ?
C15A C16A 1.410(9) . ?
C15A H15A 0.9500 . ?
C16A C17A 1.503(13) . ?
C20A C21A 1.390(10) . ?
C20A C25A 1.408(9) . ?
C21A C22A 1.381(9) . ?
C21A H21A 0.9500 . ?
C22A C23A 1.409(9) . ?
C22A H22A 0.9500 . ?
C23A C24A 1.373(10) . ?
C23A H23A 0.9500 . ?
C24A C25A 1.414(10) . ?
C24A H24A 0.9500 . ?
C25A S1A 1.727(7) . ?
C17A O1A 1.184(12) . ?
C1B C2B 1.3900 . ?
C1B C19B 1.3900 . ?
C1B S1B 1.767(12) . ?
C2B C9B 1.3900 . ?
C2B C3B 1.467(18) . ?
C9B C10B 1.3900 . ?
C9B S2B 1.802(15) . ?
C10B C18B 1.3900 . ?
C10B C11B 1.495(15) . ?
C18B C19B 1.3900 . ?
C18B C17B 1.497(15) . ?
C19B C20B 1.465(17) . ?
S1B C25B 1.624(16) . ?
C17B O1B 1.184(12) . ?
C17B C16B 1.498(16) . ?
S2B C8B 1.621(15) . ?
C3B C4B 1.3900 . ?
C3B C8B 1.3900 . ?
C4B C5B 1.3900 . ?
C4B H4B 0.9500 . ?
C5B C6B 1.3900 . ?
C5B H5B 0.9500 . ?
C6B C7B 1.3900 . ?
C6B H6B 0.9500 . ?
C7B C8B 1.3900 . ?
C7B H7B 0.9500 . ?
C11B C12B 1.3900 . ?
C11B C16B 1.3900 . ?
C12B C13B 1.3900 . ?
C12B H12B 0.9500 . ?
C13B C14B 1.3900 . ?
C13B H13B 0.9500 . ?
C14B C15B 1.3900 . ?
C14B H14B 0.9500 . ?
C15B C16B 1.3900 . ?
C15B H15B 0.9500 . ?
C20B C21B 1.3900 . ?
C20B C25B 1.3900 . ?
C21B C22B 1.3900 . ?
C21B H21B 0.9500 . ?
C22B C23B 1.3900 . ?
C22B H22B 0.9500 . ?
C23B C24B 1.3900 . ?
C23B H23B 0.9500 . ?
C24B C25B 1.3900 . ?
C24B H24B 0.9500 . ?
C17C O1C 0.96(5) . ?

loop_
_geom_torsion_atom_site_label_1
_geom_torsion_atom_site_label_2
_geom_torsion_atom_site_label_3
_geom_torsion_atom_site_label_4
_geom_torsion
_geom_torsion_site_symmetry_1
_geom_torsion_site_symmetry_2
_geom_torsion_site_symmetry_3
_geom_torsion_site_symmetry_4
_geom_torsion_publ_flag
C19A C1A C2A C9A 0.0 . . . . ?
S1A C1A C2A C9A -179.7(4) . . . . ?
C19A C1A C2A C3A -179.8(5) . . . . ?
S1A C1A C2A C3A 0.5(5) . . . . ?
C1A C2A C9A C10A 0.0 . . . . ?
C3A C2A C9A C10A 179.9(4) . . . . ?
C1A C2A C9A S2A 178.4(4) . . . . ?
C3A C2A C9A S2A -1.7(4) . . . . ?
C2A C9A C10A C18A 0.0 . . . . ?
S2A C9A C10A C18A -178.2(4) . . . . ?
C2A C9A C10A C11A 179.6(5) . . . . ?
S2A C9A C10A C11A 1.3(6) . . . . ?
C9A C10A C18A C19A 0.0 . . . . ?
C11A C10A C18A C19A -179.6(4) . . . . ?
C9A C10A C18A C17A -179.1(6) . . . . ?
C11A C10A C18A C17A 1.2(6) . . . . ?
C10A C18A C19A C1A 0.0 . . . . ?
C17A C18A C19A C1A 178.9(8) . . . . ?
C10A C18A C19A C20A 178.2(5) . . . . ?
C17A C18A C19A C20A -3.0(9) . . . . ?
C2A C1A C19A C18A 0.0 . . . . ?
S1A C1A C19A C18A 179.7(3) . . . . ?
C2A C1A C19A C20A -178.5(4) . . . . ?
S1A C1A C19A C20A 1.3(4) . . . . ?
C1A C2A C3A C4A 1.5(9) . . . . ?
C9A C2A C3A C4A -178.3(6) . . . . ?
C1A C2A C3A C8A 179.9(4) . . . . ?
C9A C2A C3A C8A 0.0(6) . . . . ?
C8A C3A C4A C5A 0.3(9) . . . . ?
C2A C3A C4A C5A 178.6(6) . . . . ?
C3A C4A C5A C6A -0.2(9) . . . . ?
C4A C5A C6A C7A 0.1(9) . . . . ?
C5A C6A C7A C8A -0.1(9) . . . . ?
C6A C7A C8A C3A 0.3(9) . . . . ?
C6A C7A C8A S2A 179.6(5) . . . . ?
C4A C3A C8A C7A -0.4(9) . . . . ?
C2A C3A C8A C7A -179.0(5) . . . . ?
C4A C3A C8A S2A -179.7(5) . . . . ?
C2A C3A C8A S2A 1.7(7) . . . . ?
C18A C10A C11A C12A -179.9(6) . . . . ?
C9A C10A C11A C12A 0.5(9) . . . . ?
C18A C10A C11A C16A -0.9(6) . . . . ?
C9A C10A C11A C16A 179.5(4) . . . . ?
C16A C11A C12A C13A 0.9(9) . . . . ?
C10A C11A C12A C13A 179.8(6) . . . . ?
C11A C12A C13A C14A -1.2(9) . . . . ?
C12A C13A C14A C15A 1.5(9) . . . . ?
C13A C14A C15A C16A -1.2(9) . . . . ?
C12A C11A C16A C15A -0.8(9) . . . . ?
C10A C11A C16A C15A -179.9(6) . . . . ?
C12A C11A C16A C17A 179.4(7) . . . . ?
C10A C11A C16A C17A 0.2(8) . . . . ?
C14A C15A C16A C11A 0.9(9) . . . . ?
C14A C15A C16A C17A -179.2(9) . . . . ?
C18A C19A C20A C21A 1.6(9) . . . . ?
C1A C19A C20A C21A 179.9(6) . . . . ?
C18A C19A C20A C25A -178.4(4) . . . . ?
C1A C19A C20A C25A -0.1(6) . . . . ?
C25A C20A C21A C22A 0.7(9) . . . . ?
C19A C20A C21A C22A -179.3(6) . . . . ?
C20A C21A C22A C23A 1.0(10) . . . . ?
C21A C22A C23A C24A -1.2(10) . . . . ?
C22A C23A C24A C25A -0.2(9) . . . . ?
C21A C20A C25A C24A -2.1(10) . . . . ?
C19A C20A C25A C24A 177.9(6) . . . . ?
C21A C20A C25A S1A 178.9(5) . . . . ?
C19A C20A C25A S1A -1.1(7) . . . . ?
C23A C24A C25A C20A 1.8(10) . . . . ?
C23A C24A C25A S1A -179.2(6) . . . . ?
C20A C25A S1A C1A 1.6(5) . . . . ?
C24A C25A S1A C1A -177.5(6) . . . . ?
C2A C1A S1A C25A 178.1(4) . . . . ?
C19A C1A S1A C25A -1.6(3) . . . . ?
C10A C18A C17A O1A 175.1(12) . . . . ?
C19A C18A C17A O1A -3.9(18) . . . . ?
C10A C18A C17A C16A -1.1(9) . . . . ?
C19A C18A C17A C16A 180.0(4) . . . . ?
C11A C16A C17A O1A -175.8(11) . . . . ?
C15A C16A C17A O1A 4.3(18) . . . . ?
C11A C16A C17A C18A 0.5(10) . . . . ?
C15A C16A C17A C18A -179.3(6) . . . . ?
C7A C8A S2A C9A 178.4(5) . . . . ?
C3A C8A S2A C9A -2.3(5) . . . . ?
C2A C9A S2A C8A 2.3(4) . . . . ?
C10A C9A S2A C8A -179.4(3) . . . . ?
C19B C1B C2B C9B 0.0 . . . . ?
S1B C1B C2B C9B 178.9(17) . . . . ?
C19B C1B C2B C3B 178.6(18) . . . . ?
S1B C1B C2B C3B -3(2) . . . . ?
C1B C2B C9B C10B 0.0 . . . . ?
C3B C2B C9B C10B -178.8(16) . . . . ?
C1B C2B C9B S2B 177.9(13) . . . . ?
C3B C2B C9B S2B -0.8(14) . . . . ?
C2B C9B C10B C18B 0.0 . . . . ?
S2B C9B C10B C18B -177.4(16) . . . . ?
C2B C9B C10B C11B -179(2) . . . . ?
S2B C9B C10B C11B 4(2) . . . . ?
C9B C10B C18B C19B 0.0 . . . . ?
C11B C10B C18B C19B 178.8(16) . . . . ?
C9B C10B C18B C17B 178.0(18) . . . . ?
C11B C10B C18B C17B -3.3(17) . . . . ?
C10B C18B C19B C1B 0.0 . . . . ?
C17B C18B C19B C1B -177(3) . . . . ?
C10B C18B C19B C20B -180(2) . . . . ?
C17B C18B C19B C20B 3(3) . . . . ?
C2B C1B C19B C18B 0.0 . . . . ?
S1B C1B C19B C18B -179.1(13) . . . . ?
C2B C1B C19B C20B 179.8(17) . . . . ?
S1B C1B C19B C20B 0.7(13) . . . . ?
C2B C1B S1B C25B 179.5(14) . . . . ?
C19B C1B S1B C25B -1.5(11) . . . . ?
C19B C18B C17B O1B 3(5) . . . . ?
C10B C18B C17B O1B -174(3) . . . . ?
C19B C18B C17B C16B -178.7(16) . . . . ?
C10B C18B C17B C16B 4(2) . . . . ?
C2B C9B S2B C8B 0.7(11) . . . . ?
C10B C9B S2B C8B 178.3(13) . . . . ?
C9B C2B C3B C4B -179.7(14) . . . . ?
C1B C2B C3B C4B 2(2) . . . . ?
C9B C2B C3B C8B 0.6(16) . . . . ?
C1B C2B C3B C8B -178.0(12) . . . . ?
C8B C3B C4B C5B 0.0 . . . . ?
C2B C3B C4B C5B -180(2) . . . . ?
C3B C4B C5B C6B 0.0 . . . . ?
C4B C5B C6B C7B 0.0 . . . . ?
C5B C6B C7B C8B 0.0 . . . . ?
C6B C7B C8B C3B 0.0 . . . . ?
C6B C7B C8B S2B 179.8(17) . . . . ?
C4B C3B C8B C7B 0.0 . . . . ?
C2B C3B C8B C7B 179.7(17) . . . . ?
C4B C3B C8B S2B -179.8(16) . . . . ?
C2B C3B C8B S2B -0.1(16) . . . . ?
C9B S2B C8B C7B 179.9(13) . . . . ?
C9B S2B C8B C3B -0.3(13) . . . . ?
C18B C10B C11B C12B -178.6(13) . . . . ?
C9B C10B C11B C12B 0(2) . . . . ?
C18B C10B C11B C16B 1.8(16) . . . . ?
C9B C10B C11B C16B -179.6(13) . . . . ?
C16B C11B C12B C13B 0.0 . . . . ?
C10B C11B C12B C13B -180(2) . . . . ?
C11B C12B C13B C14B 0.0 . . . . ?
C12B C13B C14B C15B 0.0 . . . . ?
C13B C14B C15B C16B 0.0 . . . . ?
C14B C15B C16B C11B 0.0 . . . . ?
C14B C15B C16B C17B 178(3) . . . . ?
C12B C11B C16B C15B 0.0 . . . . ?
C10B C11B C16B C15B 179.6(18) . . . . ?
C12B C11B C16B C17B -178.9(18) . . . . ?
C10B C11B C16B C17B 0.7(18) . . . . ?
O1B C17B C16B C15B -3(4) . . . . ?
C18B C17B C16B C15B 178.6(17) . . . . ?
O1B C17B C16B C11B 176(2) . . . . ?
C18B C17B C16B C11B -3(2) . . . . ?
C18B C19B C20B C21B 1(3) . . . . ?
C1B C19B C20B C21B -178.6(13) . . . . ?
C18B C19B C20B C25B -179.6(13) . . . . ?
C1B C19B C20B C25B 0.5(16) . . . . ?
C25B C20B C21B C22B 0.0 . . . . ?
C19B C20B C21B C22B 179(2) . . . . ?
C20B C21B C22B C23B 0.0 . . . . ?
C21B C22B C23B C24B 0.0 . . . . ?
C22B C23B C24B C25B 0.0 . . . . ?
C23B C24B C25B C20B 0.0 . . . . ?
C23B C24B C25B S1B -177.2(18) . . . . ?
C21B C20B C25B C24B 0.0 . . . . ?
C19B C20B C25B C24B -179.2(17) . . . . ?
C21B C20B C25B S1B 177.5(15) . . . . ?
C19B C20B C25B S1B -1.7(16) . . . . ?
C1B S1B C25B C24B 179.1(14) . . . . ?
C1B S1B C25B C20B 1.8(12) . . . . ?
